data_7025632
loop_
_publ_author_name
'Kunnas-Hiltunen, Susan'
'Haukka, Matti'
'Veps\"al\"ainen, Jouko'
'Ahlgr\'en, Markku'

_publ_section_title
;
 Alkaline and alkaline earth metal complexes of dianhydride derivatives of
 clodronate and their hydrolysis products.
;
_journal_issue 22
_journal_name_full 'Dalton transactions (Cambridge, England : 2003)'
_journal_page_first 5310
_journal_page_last 5318
_journal_paper_doi 10.1039/c002403a
_journal_volume 39
_journal_year 2010
_chemical_formula_moiety 'C H10 Cl2 Na3 O11 P2'
_chemical_formula_sum 'C H10 Cl2 Na3 O11 P2'
_chemical_formula_weight 399.9
_chemical_name_systematic
;
?
;
_space_group_IT_number 2
_symmetry_cell_setting triclinic
_symmetry_space_group_name_Hall '-P 1'
_symmetry_space_group_name_H-M 'P -1'
_atom_sites_solution_hydrogens geom
_atom_sites_solution_primary direct
_atom_sites_solution_secondary difmap
_audit_creation_method SHELXL-97
_cell_angle_alpha 93.31(3)
_cell_angle_beta 91.63(3)
_cell_angle_gamma 103.42(3)
_cell_formula_units_Z 2
_cell_length_a 6.0326(12)
_cell_length_b 9.6930(19)
_cell_length_c 11.510(2)
_cell_measurement_reflns_used 12304
_cell_measurement_temperature 293(2)
_cell_measurement_theta_max 28.23
_cell_measurement_theta_min 2.71
_cell_volume 653.0(2)
_computing_cell_refinement 'Denzo/Scalepack (Otwinowski & Minor, 1997)'
_computing_data_collection 'Collect (Nonius BV, 1997-2000)'
_computing_data_reduction 'Denzo/Scalepack (Otwinowski & Minor, 1997)'
_computing_molecular_graphics 'XP in SHELXTL v.5.1 (Bruker AXS, 1998)'
_computing_publication_material 'SHELXL-97 (Sheldrick, 1997)'
_computing_structure_refinement 'SHELXL-97 (Sheldrick, 1997)'
_computing_structure_solution 'SHELXS-97 (Sheldrick, 1990)'
_diffrn_ambient_temperature 293(2)
_diffrn_measured_fraction_theta_full 0.974
_diffrn_measured_fraction_theta_max 0.974
_diffrn_measurement_device_type 'Nonius KappaCCD'
_diffrn_measurement_method multi-scan
_diffrn_radiation_monochromator graphite
_diffrn_radiation_source 'fine-focus sealed tube'
_diffrn_radiation_type MoK\a
_diffrn_radiation_wavelength 0.71073
_diffrn_reflns_av_R_equivalents 0.0475
_diffrn_reflns_av_sigmaI/netI 0.0386
_diffrn_reflns_limit_h_max 6
_diffrn_reflns_limit_h_min -7
_diffrn_reflns_limit_k_max 12
_diffrn_reflns_limit_k_min -12
_diffrn_reflns_limit_l_max 15
_diffrn_reflns_limit_l_min -15
_diffrn_reflns_number 12304
_diffrn_reflns_theta_full 28.23
_diffrn_reflns_theta_max 28.23
_diffrn_reflns_theta_min 2.71
_exptl_absorpt_coefficient_mu 0.888
_exptl_absorpt_correction_type none
_exptl_crystal_colour colourless
_exptl_crystal_density_diffrn 2.034
_exptl_crystal_density_method 'not measured'
_exptl_crystal_description block
_exptl_crystal_F_000 402
_exptl_crystal_size_max 0.25
_exptl_crystal_size_mid 0.10
_exptl_crystal_size_min 0.05
_refine_diff_density_max 0.688
_refine_diff_density_min -0.518
_refine_diff_density_rms 0.100
_refine_ls_extinction_method none
_refine_ls_goodness_of_fit_ref 0.940
_refine_ls_hydrogen_treatment constr
_refine_ls_matrix_type full
_refine_ls_number_parameters 172
_refine_ls_number_reflns 3132
_refine_ls_number_restraints 0
_refine_ls_restrained_S_all 0.940
_refine_ls_R_factor_all 0.0478
_refine_ls_R_factor_gt 0.0377
_refine_ls_shift/su_max 0.000
_refine_ls_shift/su_mean 0.000
_refine_ls_structure_factor_coef Fsqd
_refine_ls_weighting_details 'calc w=1/[\s^2^(Fo^2^)+(0.0400P)^2^+2.1500P] where P=(Fo^2^+2Fc^2^)/3'
_refine_ls_weighting_scheme calc
_refine_ls_wR_factor_gt 0.0936
_refine_ls_wR_factor_ref 0.0971
_reflns_number_gt 2655
_reflns_number_total 3132
_reflns_threshold_expression >2sigma(I)
_cod_data_source_file c002403a.txt
_cod_data_source_block Structure(1)
_cod_database_code 7025632

loop_
_symmetry_equiv_pos_as_xyz
'x, y, z'
'-x, -y, -z'

loop_
_atom_site_label
_atom_site_type_symbol
_atom_site_fract_x
_atom_site_fract_y
_atom_site_fract_z
_atom_site_U_iso_or_equiv
_atom_site_adp_type
_atom_site_occupancy
_atom_site_symmetry_multiplicity
_atom_site_calc_flag
_atom_site_refinement_flags
Cl1 Cl -0.13349(11) -0.00985(7) 0.65670(6) 0.01597(16) Uani 1 1 d .
Cl2 Cl 0.34706(11) -0.00356(7) 0.63268(6) 0.01534(15) Uani 1 1 d .
P1 P 0.10180(11) -0.14695(7) 0.82558(6) 0.01043(15) Uani 1 1 d .
P2 P 0.21293(11) 0.19125(7) 0.80820(6) 0.00997(15) Uani 1 1 d .
Na1 Na -0.2817(2) -0.42340(13) 0.62829(10) 0.0188(3) Uani 1 1 d .
Na2 Na 0.66140(18) 0.04306(11) 0.89341(10) 0.0138(2) Uani 1 1 d .
Na3 Na 0.51702(19) 0.32653(12) 1.05712(10) 0.0164(2) Uani 1 1 d .
O12 O 0.3160(3) -0.1263(2) 0.90204(17) 0.0125(4) Uani 1 1 d .
O11 O 0.0448(3) -0.2764(2) 0.74277(17) 0.0148(4) Uani 1 1 d .
O13 O -0.1059(3) -0.1341(2) 0.90169(17) 0.0129(4) Uani 1 1 d .
O21 O 0.4479(3) 0.2092(2) 0.86506(17) 0.0127(4) Uani 1 1 d .
O22 O 0.1967(3) 0.2920(2) 0.71443(17) 0.0135(4) Uani 1 1 d .
O23 O 0.0289(3) 0.1913(2) 0.89786(17) 0.0126(4) Uani 1 1 d .
O1 O 0.0372(4) -0.3209(2) 0.49740(19) 0.0226(5) Uani 1 1 d .
H1O H -0.0344 -0.2917 0.4425 0.034 Uiso 1 1 d R
H1P H 0.0942 -0.2508 0.5457 0.034 Uiso 1 1 d R
O2 O -0.4999(4) -0.3455(2) 0.47883(19) 0.0222(5) Uani 1 1 d .
H2O H -0.6444 -0.3224 0.4840 0.033 Uiso 1 1 d R
H2P H -0.4205 -0.3053 0.4201 0.033 Uiso 1 1 d R
O3 O -0.2084(3) -0.5985(2) 0.76028(18) 0.0166(4) Uani 1 1 d .
H3P H -0.3199 -0.6695 0.7821 0.025 Uiso 1 1 d R
H3O H -0.0956 -0.6350 0.7505 0.025 Uiso 1 1 d R
O4 O 0.6017(3) 0.4190(2) 1.25046(18) 0.0162(4) Uani 1 1 d .
H4O H 0.6581 0.5078 1.2568 0.024 Uiso 1 1 d R
H4P H 0.7128 0.3791 1.2763 0.024 Uiso 1 1 d R
O5 O 0.7588(3) 0.5306(2) 0.97672(18) 0.0177(4) Uani 1 1 d .
H5O H 0.8106 0.5106 0.9101 0.026 Uiso 1 1 d R
H5P H 0.8744 0.5947 1.0130 0.026 Uiso 1 1 d R
C1 C 0.1332(4) 0.0093(3) 0.7351(2) 0.0115(5) Uani 1 1 d .

loop_
_atom_site_aniso_label
_atom_site_aniso_U_11
_atom_site_aniso_U_22
_atom_site_aniso_U_33
_atom_site_aniso_U_23
_atom_site_aniso_U_13
_atom_site_aniso_U_12
Cl1 0.0123(3) 0.0142(3) 0.0210(3) 0.0028(3) -0.0050(2) 0.0024(2)
Cl2 0.0145(3) 0.0148(3) 0.0173(3) 0.0010(2) 0.0039(2) 0.0041(2)
P1 0.0096(3) 0.0069(3) 0.0149(3) 0.0018(2) -0.0002(2) 0.0020(2)
P2 0.0092(3) 0.0065(3) 0.0143(3) 0.0019(2) 0.0004(2) 0.0017(2)
Na1 0.0179(6) 0.0192(6) 0.0193(6) 0.0042(5) -0.0005(4) 0.0035(5)
Na2 0.0108(5) 0.0104(5) 0.0204(6) 0.0021(4) 0.0004(4) 0.0026(4)
Na3 0.0194(6) 0.0115(5) 0.0192(6) 0.0005(4) -0.0025(4) 0.0063(4)
O12 0.0126(9) 0.0099(9) 0.0153(10) 0.0022(7) -0.0014(7) 0.0029(7)
O11 0.0152(10) 0.0099(9) 0.0190(10) -0.0012(8) -0.0012(8) 0.0033(7)
O13 0.0101(9) 0.0113(9) 0.0184(10) 0.0031(7) 0.0020(7) 0.0040(7)
O21 0.0115(9) 0.0105(9) 0.0165(10) 0.0012(7) -0.0016(7) 0.0039(7)
O22 0.0144(10) 0.0105(9) 0.0163(10) 0.0039(7) -0.0002(7) 0.0033(7)
O23 0.0106(9) 0.0106(9) 0.0165(10) 0.0023(7) 0.0018(7) 0.0017(7)
O1 0.0251(12) 0.0246(12) 0.0172(11) -0.0013(9) -0.0014(9) 0.0050(9)
O2 0.0248(11) 0.0229(11) 0.0213(11) 0.0073(9) 0.0030(9) 0.0088(9)
O3 0.0139(10) 0.0125(10) 0.0245(11) 0.0039(8) 0.0031(8) 0.0045(7)
O4 0.0170(10) 0.0088(9) 0.0227(11) 0.0010(8) -0.0002(8) 0.0030(7)
O5 0.0174(10) 0.0136(10) 0.0214(11) -0.0004(8) 0.0007(8) 0.0028(8)
C1 0.0074(12) 0.0121(12) 0.0153(13) 0.0016(10) -0.0028(10) 0.0029(9)

loop_
_atom_type_symbol
_atom_type_description
_atom_type_scat_dispersion_real
_atom_type_scat_dispersion_imag
_atom_type_scat_source
C C 0.0033 0.0016 'International Tables Vol C Tables 4.2.6.8 and 6.1.1.4'
H H 0.0000 0.0000 'International Tables Vol C Tables 4.2.6.8 and 6.1.1.4'
O O 0.0106 0.0060 'International Tables Vol C Tables 4.2.6.8 and 6.1.1.4'
Na Na 0.0362 0.0249 'International Tables Vol C Tables 4.2.6.8 and 6.1.1.4'
P P 0.1023 0.0942 'International Tables Vol C Tables 4.2.6.8 and 6.1.1.4'
Cl Cl 0.1484 0.1585 'International Tables Vol C Tables 4.2.6.8 and 6.1.1.4'

loop_
_geom_angle_atom_site_label_1
_geom_angle_atom_site_label_2
_geom_angle_atom_site_label_3
_geom_angle
_geom_angle_site_symmetry_1
_geom_angle_site_symmetry_3
C1 Cl1 Na2 87.15(10) . 1_455
O11 P1 O12 116.92(11) . .
O11 P1 O13 111.69(11) . .
O12 P1 O13 110.19(11) . .
O11 P1 C1 106.49(12) . .
O12 P1 C1 107.85(12) . .
O13 P1 C1 102.55(11) . .
O21 P2 O22 115.18(11) . .
O21 P2 O23 112.37(11) . .
O22 P2 O23 111.24(11) . .
O21 P2 C1 106.99(12) . .
O22 P2 C1 106.03(12) . .
O23 P2 C1 104.11(12) . .
O21 P2 Na3 39.10(8) . .
O22 P2 Na3 117.89(9) . .
O23 P2 Na3 76.47(8) . .
C1 P2 Na3 132.72(9) . .
O2 Na1 O4 85.80(8) . 2_557
O2 Na1 O11 126.22(9) . .
O4 Na1 O11 103.75(8) 2_557 .
O2 Na1 O3 153.05(9) . .
O4 Na1 O3 83.92(8) 2_557 .
O11 Na1 O3 80.52(8) . .
O2 Na1 O1 80.73(8) . .
O4 Na1 O1 155.66(9) 2_557 .
O11 Na1 O1 69.27(8) . .
O3 Na1 O1 116.51(8) . .
O2 Na1 O2 76.46(9) . 2_446
O4 Na1 O2 90.91(8) 2_557 2_446
O11 Na1 O2 153.19(9) . 2_446
O3 Na1 O2 78.85(8) . 2_446
O1 Na1 O2 105.38(9) . 2_446
O2 Na1 Na1 39.61(6) . 2_446
O4 Na1 Na1 88.01(7) 2_557 2_446
O11 Na1 Na1 161.77(8) . 2_446
O3 Na1 Na1 115.03(7) . 2_446
O1 Na1 Na1 94.28(7) . 2_446
O2 Na1 Na1 36.85(5) 2_446 2_446
O2 Na1 Na3 108.64(7) . 2_557
O4 Na1 Na3 30.96(5) 2_557 2_557
O11 Na1 Na3 73.44(6) . 2_557
O3 Na1 Na3 72.98(6) . 2_557
O1 Na1 Na3 138.69(7) . 2_557
O2 Na1 Na3 115.93(7) 2_446 2_557
Na1 Na1 Na3 118.94(5) 2_446 2_557
O21 Na2 O23 99.69(8) . 1_655
O21 Na2 O12 87.46(8) . .
O23 Na2 O12 172.36(8) 1_655 .
O21 Na2 O12 85.63(8) . 2_657
O23 Na2 O12 82.19(8) 1_655 2_657
O12 Na2 O12 95.78(8) . 2_657
O21 Na2 O13 174.07(8) . 1_655
O23 Na2 O13 79.47(7) 1_655 1_655
O12 Na2 O13 93.70(7) . 1_655
O12 Na2 O13 100.03(8) 2_657 1_655
O21 Na2 Cl1 106.17(7) . 1_655
O23 Na2 Cl1 73.00(6) 1_655 1_655
O12 Na2 Cl1 107.73(7) . 1_655
O12 Na2 Cl1 153.89(6) 2_657 1_655
O13 Na2 Cl1 67.93(6) 1_655 1_655
O21 Na2 Na2 84.82(7) . 2_657
O23 Na2 Na2 128.43(8) 1_655 2_657
O12 Na2 Na2 49.10(6) . 2_657
O12 Na2 Na2 46.68(6) 2_657 2_657
O13 Na2 Na2 100.34(7) 1_655 2_657
Cl1 Na2 Na2 154.80(6) 1_655 2_657
O21 Na2 Na3 42.60(6) . .
O23 Na2 Na3 85.09(6) 1_655 .
O12 Na2 Na3 98.58(7) . .
O12 Na2 Na3 43.82(5) 2_657 .
O13 Na2 Na3 142.61(7) 1_655 .
Cl1 Na2 Na3 138.43(4) 1_655 .
Na2 Na2 Na3 63.96(5) 2_657 .
O21 Na2 Na3 130.22(6) . 2_657
O23 Na2 Na3 129.88(7) 1_655 2_657
O12 Na2 Na3 42.81(5) . 2_657
O12 Na2 Na3 95.61(6) 2_657 2_657
O13 Na2 Na3 51.43(5) 1_655 2_657
Cl1 Na2 Na3 94.12(5) 1_655 2_657
Na2 Na2 Na3 62.47(5) 2_657 2_657
Na3 Na2 Na3 126.43(4) . 2_657
O4 Na3 O21 173.42(8) . .
O4 Na3 O5 93.69(9) . .
O21 Na3 O5 89.63(8) . .
O4 Na3 O5 93.41(8) . 2_667
O21 Na3 O5 92.77(8) . 2_667
O5 Na3 O5 79.65(8) . 2_667
O4 Na3 O12 90.04(8) . 2_657
O21 Na3 O12 83.39(8) . 2_657
O5 Na3 O12 117.80(8) . 2_657
O5 Na3 O12 161.97(8) 2_667 2_657
O4 Na3 O13 96.81(8) . 2_557
O21 Na3 O13 82.21(8) . 2_557
O5 Na3 O13 156.34(8) . 2_557
O5 Na3 O13 78.61(7) 2_667 2_557
O12 Na3 O13 83.41(7) 2_657 2_557
O4 Na3 P2 160.33(7) . .
O21 Na3 P2 23.35(5) . .
O5 Na3 P2 97.05(7) . .
O5 Na3 P2 72.49(6) 2_667 .
O12 Na3 P2 99.37(6) 2_657 .
O13 Na3 P2 67.47(6) 2_557 .
O4 Na3 Na2 132.92(7) . .
O21 Na3 Na2 40.62(5) . .
O5 Na3 Na2 101.62(7) . .
O5 Na3 Na2 132.88(7) 2_667 .
O12 Na3 Na2 43.52(5) 2_657 .
O13 Na3 Na2 86.55(6) 2_557 .
P2 Na3 Na2 60.53(4) . .
O4 Na3 Na2 99.28(7) . 2_657
O21 Na3 Na2 75.52(6) . 2_657
O5 Na3 Na2 154.15(7) . 2_657
O5 Na3 Na2 121.41(7) 2_667 2_657
O12 Na3 Na2 40.58(5) 2_657 2_657
O13 Na3 Na2 43.28(5) 2_557 2_657
P2 Na3 Na2 77.69(4) . 2_657
Na2 Na3 Na2 53.57(4) . 2_657
O4 Na3 Na3 94.63(7) . 2_667
O21 Na3 Na3 91.57(7) . 2_667
O5 Na3 Na3 40.01(5) . 2_667
O5 Na3 Na3 39.64(6) 2_667 2_667
O12 Na3 Na3 157.51(8) 2_657 2_667
O13 Na3 Na3 117.71(7) 2_557 2_667
P2 Na3 Na3 83.28(5) . 2_667
Na2 Na3 Na3 125.13(5) . 2_667
Na2 Na3 Na3 157.55(6) 2_657 2_667
O4 Na3 Na1 32.04(5) . 2_557
O21 Na3 Na1 149.78(6) . 2_557
O5 Na3 Na1 112.63(7) . 2_557
O5 Na3 Na1 72.62(6) 2_667 2_557
O12 Na3 Na1 102.27(6) 2_657 2_557
O13 Na3 Na1 69.21(6) 2_557 2_557
P2 Na3 Na1 128.35(4) . 2_557
Na2 Na3 Na1 141.44(4) . 2_557
Na2 Na3 Na1 89.48(5) 2_657 2_557
Na3 Na3 Na1 93.12(5) 2_667 2_557
P1 O12 Na2 128.75(11) . .
P1 O12 Na2 123.04(11) . 2_657
Na2 O12 Na2 84.22(8) . 2_657
P1 O12 Na3 121.17(11) . 2_657
Na2 O12 Na3 96.61(8) . 2_657
Na2 O12 Na3 92.66(8) 2_657 2_657
P1 O11 Na1 139.69(12) . .
P1 O13 Na2 127.83(11) . 1_455
P1 O13 Na3 132.60(11) . 2_557
Na2 O13 Na3 85.28(7) 1_455 2_557
P2 O21 Na2 130.13(12) . .
P2 O21 Na3 117.55(11) . .
Na2 O21 Na3 96.78(8) . .
P2 O23 Na2 127.40(11) . 1_455
Na1 O1 H1O 102.1 . .
Na1 O1 H1P 93.4 . .
H1O O1 H1P 108.7 . .
Na1 O2 Na1 103.54(9) . 2_446
Na1 O2 H2O 128.3 . .
Na1 O2 H2O 85.6 2_446 .
Na1 O2 H2P 115.6 . .
Na1 O2 H2P 99.3 2_446 .
H2O O2 H2P 112.6 . .
Na1 O3 H3P 122.2 . .
Na1 O3 H3O 119.8 . .
H3P O3 H3O 105.0 . .
Na3 O4 Na1 117.00(9) . 2_557
Na3 O4 H4O 113.6 . .
Na1 O4 H4O 96.0 2_557 .
Na3 O4 H4P 105.1 . .
Na1 O4 H4P 119.0 2_557 .
H4O O4 H4P 105.5 . .
Na3 O5 Na3 100.35(8) . 2_667
Na3 O5 H5O 113.2 . .
Na3 O5 H5O 107.7 2_667 .
Na3 O5 H5P 127.5 . .
Na3 O5 H5P 101.6 2_667 .
H5O O5 H5P 104.4 . .
Cl1 C1 Cl2 108.57(14) . .
Cl1 C1 P2 108.01(14) . .
Cl2 C1 P2 107.34(14) . .
Cl1 C1 P1 106.61(14) . .
Cl2 C1 P1 107.00(14) . .
P2 C1 P1 118.98(15) . .

loop_
_geom_bond_atom_site_label_1
_geom_bond_atom_site_label_2
_geom_bond_distance
_geom_bond_site_symmetry_2
Cl1 C1 1.788(3) .
Cl1 Na2 3.0893(15) 1_455
Cl2 C1 1.792(3) .
P1 O11 1.498(2) .
P1 O12 1.510(2) .
P1 O13 1.574(2) .
P1 C1 1.864(3) .
P2 O21 1.512(2) .
P2 O22 1.513(2) .
P2 O23 1.537(2) .
P2 C1 1.861(3) .
P2 Na3 3.3830(18) .
Na1 O2 2.397(2) .
Na1 O4 2.421(2) 2_557
Na1 O11 2.446(2) .
Na1 O3 2.448(2) .
Na1 O1 2.532(3) .
Na1 O2 2.548(3) 2_446
Na1 Na1 3.886(3) 2_446
Na1 Na3 4.065(2) 2_557
Na2 O21 2.315(2) .
Na2 O23 2.343(2) 1_655
Na2 O12 2.343(2) .
Na2 O12 2.434(2) 2_657
Na2 O13 2.461(2) 1_655
Na2 Cl1 3.0893(15) 1_655
Na2 Na2 3.204(2) 2_657
Na2 Na3 3.5308(18) .
Na2 Na3 3.5773(18) 2_657
Na3 O4 2.347(2) .
Na3 O21 2.407(2) .
Na3 O5 2.418(2) .
Na3 O5 2.436(2) 2_667
Na3 O12 2.447(2) 2_657
Na3 O13 2.806(2) 2_557
Na3 Na2 3.5774(18) 2_657
Na3 Na3 3.728(2) 2_667
Na3 Na1 4.065(2) 2_557
O12 Na2 2.434(2) 2_657
O12 Na3 2.447(2) 2_657
O13 Na2 2.461(2) 1_455
O13 Na3 2.806(2) 2_557
O23 Na2 2.343(2) 1_455
O1 H1O 0.8533 .
O1 H1P 0.8519 .
O2 Na1 2.548(3) 2_446
O2 H2O 0.9512 .
O2 H2P 0.8944 .
O3 H3P 0.8962 .
O3 H3O 0.8439 .
O4 Na1 2.421(2) 2_557
O4 H4O 0.8468 .
O4 H4P 0.8994 .
O5 Na3 2.436(2) 2_667
O5 H5O 0.8645 .
O5 H5P 0.8940 .

loop_
_geom_hbond_atom_site_label_D
_geom_hbond_atom_site_label_H
_geom_hbond_atom_site_label_A
_geom_hbond_distance_DH
_geom_hbond_distance_HA
_geom_hbond_distance_DA
_geom_hbond_angle_DHA
_geom_hbond_site_symmetry_A
O1 H1O O22 0.85 2.03 2.843(3) 159.1 2_556
O1 H1P O11 0.85 2.32 2.830(3) 119.1 .
O1 H1P Cl2 0.85 2.65 3.463(3) 160.5 .
O2 H2O O1 0.95 1.93 2.869(3) 167.1 1_455
O2 H2P O22 0.89 2.07 2.914(3) 156.0 2_556
O3 H3P O21 0.90 1.92 2.799(3) 165.3 1_445
O3 H3O O22 0.84 2.09 2.931(3) 173.9 1_545
O4 H4O O22 0.85 1.94 2.784(3) 174.2 2_667
O4 H4P O11 0.90 1.96 2.799(3) 154.3 2_657
O5 H5O O3 0.86 1.96 2.756(3) 153.2 1_665
O5 H5P O23 0.89 2.20 2.973(3) 143.8 2_667
